data_2022155
loop_
_publ_author_name
'Becerra, Diana'
'Castillo, Juan'
'Insuasty, Braulio'
'Cobo, Justo'
'Glidewell, Christopher'

_publ_section_title
;
 Synthesis of <i>N</i>-substituted
 3-(2-aryl-2-oxoethyl)-3-hydroxyindolin-2-ones and their conversion to
 <i>N</i>-substituted (<i>E</i>)-3-(2-aryl-2-oxoethylidene)indolin-2-ones:
 synthetic sequence, spectroscopic characterization and structures of four
 3-hydroxy compounds and five oxoethylidene products
;
_journal_coeditor_code SK3748
_journal_issue 5
_journal_name_full 'Acta Crystallographica Section C'
_journal_page_first 433
_journal_page_last 445
_journal_paper_doi 10.1107/S2053229620004143
_journal_volume 76
_journal_year 2020
_chemical_formula_iupac 'C22 H16 N2 O2'
_chemical_formula_moiety 'C22 H16 N2 O2'
_chemical_formula_sum 'C22 H16 N2 O2'
_chemical_formula_weight 340.37
_chemical_name_systematic
;
(<i>E</i>)-1-Benzyl-3-[2-oxo-2-(pyridin-4-yl)ethylidene]indolin-2-one
;
_space_group_crystal_system monoclinic
_space_group_IT_number 14
_space_group_name_Hall '-P 2yn'
_space_group_name_H-M_alt 'P 1 21/n 1'
_atom_sites_solution_hydrogens geom
_atom_sites_solution_primary difmap
_audit_creation_method SHELXL-2014
_cell_angle_alpha 90
_cell_angle_beta 105.994(3)
_cell_angle_gamma 90
_cell_formula_units_Z 4
_cell_length_a 7.3457(6)
_cell_length_b 18.0675(16)
_cell_length_c 13.1813(13)
_cell_measurement_reflns_used 4167
_cell_measurement_temperature 100(2)
_cell_measurement_theta_max 28.290
_cell_measurement_theta_min 2.769
_cell_volume 1681.7(3)
_computing_cell_refinement
;
SAINT (Bruker, 2017)
;
_computing_data_collection
;
APEX3 (Bruker, 2018)
;
_computing_data_reduction
;
SAINT (Bruker, 2017)
;
_computing_molecular_graphics
;
PLATON (Spek, 2020)
;
_computing_publication_material
;
SHELXL2014 (Sheldrick, 2015b) and PLATON (Spek, 2020)
;
_computing_structure_refinement
;
SHELXL2014 (Sheldrick, 2015b)
;
_computing_structure_solution
;
SHELXT2014 (Sheldrick, 2015a)
;
_diffrn_ambient_temperature 100(2)
_diffrn_measured_fraction_theta_full 0.999
_diffrn_measured_fraction_theta_max 0.994
_diffrn_measurement_device_type 'Bruker D8 Venture'
_diffrn_measurement_method '\f and \w scans'
_diffrn_radiation_monochromator 'multilayer mirror'
_diffrn_radiation_type MoK\a
_diffrn_radiation_wavelength 0.71073
_diffrn_reflns_av_unetI/netI 0.0333
_diffrn_reflns_limit_h_max 9
_diffrn_reflns_limit_h_min -9
_diffrn_reflns_limit_k_max 24
_diffrn_reflns_limit_k_min -24
_diffrn_reflns_limit_l_max 17
_diffrn_reflns_limit_l_min -7
_diffrn_reflns_number 4167
_diffrn_reflns_theta_full 25.242
_diffrn_reflns_theta_max 28.357
_diffrn_reflns_theta_min 2.769
_diffrn_source 'INCOATEC high brilliance microfocus sealed tube'
_diffrn_standards_decay_% 0
_diffrn_standards_interval_count 0
_diffrn_standards_interval_time 0
_diffrn_standards_number 0
_exptl_absorpt_coefficient_mu 0.087
_exptl_absorpt_correction_T_max 0.990
_exptl_absorpt_correction_T_min 0.878
_exptl_absorpt_correction_type multi-scan
_exptl_absorpt_process_details
;
(SADABS; Bruker, 2016)
;
_exptl_crystal_colour red
_exptl_crystal_density_diffrn 1.344
_exptl_crystal_description block
_exptl_crystal_F_000 712
_exptl_crystal_size_max 0.160
_exptl_crystal_size_mid 0.150
_exptl_crystal_size_min 0.120
_refine_diff_density_max 0.292
_refine_diff_density_min -0.192
_refine_ls_extinction_coef 0.0093(13)
_refine_ls_extinction_expression Fc^*^=kFc[1+0.001xFc^2^\l^3^/sin(2\q)]^-1/4^
_refine_ls_extinction_method
;
SHELXL2014 (Sheldrick, 2015b)
;
_refine_ls_goodness_of_fit_ref 1.094
_refine_ls_hydrogen_treatment constr
_refine_ls_matrix_type full
_refine_ls_number_parameters 237
_refine_ls_number_reflns 4167
_refine_ls_number_restraints 0
_refine_ls_restrained_S_all 1.094
_refine_ls_R_factor_all 0.0679
_refine_ls_R_factor_gt 0.0438
_refine_ls_shift/su_max 0.000
_refine_ls_shift/su_mean 0.000
_refine_ls_structure_factor_coef Fsqd
_refine_ls_weighting_details 'w=1/[\s^2^(Fo^2^)+(0.0398P)^2^+1.0992P] where P=(Fo^2^+2Fc^2^)/3'
_refine_ls_weighting_scheme calc
_refine_ls_wR_factor_gt 0.1019
_refine_ls_wR_factor_ref 0.1214
_reflns_number_gt 3281
_reflns_number_total 4167
_reflns_threshold_expression 'I > 2\s(I)'
_cod_data_source_file sk3748sup1.cif
_cod_data_source_block IIe
_cod_original_sg_symbol_H-M 'P 21/n'
_cod_database_code 2022155
_shelx_space_group_comment
;
The symmetry employed for this shelxl refinement is uniquely defined
by the following loop, which should always be used as a source of
symmetry information in preference to the above space-group names.
They are only intended as comments.
;
_shelx_estimated_absorpt_t_min 0.986
_shelx_estimated_absorpt_t_max 0.990
_shelxl_version_number 2.014

loop_
_space_group_symop_operation_xyz
'x, y, z'
'-x+1/2, y+1/2, -z+1/2'
'-x, -y, -z'
'x-1/2, -y-1/2, z-1/2'

loop_
_atom_site_type_symbol
_atom_site_label
_atom_site_fract_x
_atom_site_fract_y
_atom_site_fract_z
_atom_site_U_iso_or_equiv
_atom_site_adp_type
_atom_site_calc_flag
_atom_site_occupancy
_atom_site_disorder_assembly
_atom_site_disorder_group
N N1 0.43527(19) 0.59990(8) 0.24839(10) 0.0195(3) Uani d 1 . .
C C2 0.5093(2) 0.62189(9) 0.35066(13) 0.0192(3) Uani d 1 . .
O O2 0.49338(17) 0.68369(7) 0.38499(9) 0.0233(3) Uani d 1 . .
C C3 0.6154(2) 0.55610(9) 0.41041(13) 0.0182(3) Uani d 1 . .
C C3A 0.5946(2) 0.49693(9) 0.33226(12) 0.0190(3) Uani d 1 . .
C C4 0.6559(2) 0.42378(9) 0.33563(14) 0.0221(3) Uani d 1 . .
H H4 0.7272 0.4023 0.4002 0.027 Uiso calc 1 . .
C C5 0.6107(3) 0.38262(10) 0.24260(14) 0.0249(4) Uani d 1 . .
H H5 0.6504 0.3325 0.2443 0.030 Uiso calc 1 . .
C C6 0.5089(3) 0.41357(10) 0.14767(14) 0.0250(4) Uani d 1 . .
H H6 0.4813 0.3844 0.0853 0.030 Uiso calc 1 . .
C C7 0.4460(2) 0.48691(10) 0.14209(13) 0.0228(3) Uani d 1 . .
H H7 0.3774 0.5085 0.0770 0.027 Uiso calc 1 . .
C C7A 0.4877(2) 0.52654(9) 0.23489(13) 0.0194(3) Uani d 1 . .
C C1 0.3330(2) 0.64906(9) 0.16509(13) 0.0207(3) Uani d 1 . .
H H1A 0.2665 0.6868 0.1960 0.025 Uiso calc 1 . .
H H1B 0.2359 0.6201 0.1134 0.025 Uiso calc 1 . .
C C11 0.4581(2) 0.68798(9) 0.10759(13) 0.0197(3) Uani d 1 . .
C C12 0.6527(2) 0.67827(10) 0.13385(14) 0.0259(4) Uani d 1 . .
H H12 0.7129 0.6462 0.1903 0.031 Uiso calc 1 . .
C C13 0.7603(3) 0.71524(11) 0.07792(16) 0.0320(4) Uani d 1 . .
H H13 0.8934 0.7079 0.0960 0.038 Uiso calc 1 . .
C C14 0.6747(3) 0.76263(11) -0.00386(16) 0.0328(4) Uani d 1 . .
H H14 0.7485 0.7879 -0.0418 0.039 Uiso calc 1 . .
C C15 0.4800(3) 0.77283(10) -0.02986(15) 0.0312(4) Uani d 1 . .
H H15 0.4206 0.8056 -0.0854 0.037 Uiso calc 1 . .
C C16 0.3717(3) 0.73544(10) 0.02474(14) 0.0246(4) Uani d 1 . .
H H16 0.2383 0.7421 0.0057 0.029 Uiso calc 1 . .
C C31 0.7009(2) 0.56643(9) 0.51380(13) 0.0203(3) Uani d 1 . .
H H31 0.6854 0.6139 0.5411 0.024 Uiso calc 1 . .
C C32 0.8155(2) 0.51324(9) 0.58972(13) 0.0215(3) Uani d 1 . .
O O32 0.8429(2) 0.44965(7) 0.56511(10) 0.0337(3) Uani d 1 . .
N N321 1.0570(2) 0.57448(9) 0.91573(12) 0.0274(3) Uani d 1 . .
C C322 1.0660(2) 0.50551(10) 0.87931(13) 0.0253(4) Uani d 1 . .
H H322 1.1279 0.4687 0.9281 0.030 Uiso calc 1 . .
C C323 0.9904(2) 0.48488(10) 0.77511(13) 0.0217(3) Uani d 1 . .
H H323 1.0010 0.4353 0.7536 0.026 Uiso calc 1 . .
C C324 0.8983(2) 0.53816(9) 0.70199(13) 0.0195(3) Uani d 1 . .
C C325 0.8883(2) 0.60966(10) 0.73844(13) 0.0235(4) Uani d 1 . .
H H325 0.8268 0.6476 0.6915 0.028 Uiso calc 1 . .
C C326 0.9697(3) 0.62504(10) 0.84461(14) 0.0269(4) Uani d 1 . .
H H326 0.9630 0.6744 0.8681 0.032 Uiso calc 1 . .

loop_
_atom_site_aniso_label
_atom_site_aniso_U_11
_atom_site_aniso_U_22
_atom_site_aniso_U_33
_atom_site_aniso_U_12
_atom_site_aniso_U_13
_atom_site_aniso_U_23
N1 0.0216(7) 0.0181(7) 0.0174(7) 0.0010(5) 0.0031(5) 0.0009(5)
C2 0.0192(7) 0.0193(8) 0.0195(8) 0.0001(6) 0.0060(6) 0.0007(6)
O2 0.0261(6) 0.0179(6) 0.0250(6) 0.0019(5) 0.0055(5) -0.0014(5)
C3 0.0183(7) 0.0173(7) 0.0192(8) -0.0007(6) 0.0056(6) 0.0006(6)
C3A 0.0199(7) 0.0197(8) 0.0177(7) -0.0013(6) 0.0056(6) -0.0003(6)
C4 0.0236(8) 0.0186(8) 0.0242(8) 0.0004(6) 0.0066(6) 0.0008(6)
C5 0.0291(9) 0.0197(8) 0.0262(9) 0.0005(7) 0.0083(7) -0.0031(7)
C6 0.0284(9) 0.0247(9) 0.0225(8) -0.0031(7) 0.0077(7) -0.0056(7)
C7 0.0231(8) 0.0261(9) 0.0185(8) -0.0023(7) 0.0045(6) -0.0001(7)
C7A 0.0197(7) 0.0182(8) 0.0206(8) -0.0009(6) 0.0064(6) 0.0008(6)
C1 0.0203(7) 0.0213(8) 0.0194(8) 0.0012(6) 0.0035(6) 0.0031(6)
C11 0.0237(8) 0.0164(7) 0.0189(8) -0.0004(6) 0.0054(6) -0.0021(6)
C12 0.0229(8) 0.0277(9) 0.0260(9) -0.0005(7) 0.0047(7) 0.0018(7)
C13 0.0258(9) 0.0332(10) 0.0390(11) -0.0049(8) 0.0124(8) -0.0039(8)
C14 0.0452(11) 0.0231(9) 0.0380(11) -0.0080(8) 0.0245(9) -0.0038(8)
C15 0.0467(11) 0.0208(9) 0.0293(10) 0.0028(8) 0.0157(8) 0.0034(7)
C16 0.0298(9) 0.0203(8) 0.0239(8) 0.0035(7) 0.0079(7) 0.0011(7)
C31 0.0229(8) 0.0179(8) 0.0194(8) -0.0012(6) 0.0047(6) -0.0003(6)
C32 0.0240(8) 0.0204(8) 0.0194(8) -0.0007(7) 0.0047(6) 0.0001(6)
O32 0.0487(8) 0.0221(7) 0.0240(7) 0.0089(6) -0.0007(6) -0.0027(5)
N321 0.0285(8) 0.0308(8) 0.0212(7) -0.0043(6) 0.0040(6) -0.0009(6)
C322 0.0230(8) 0.0288(9) 0.0215(8) -0.0025(7) 0.0018(6) 0.0035(7)
C323 0.0196(7) 0.0218(8) 0.0224(8) -0.0009(6) 0.0039(6) 0.0013(6)
C324 0.0177(7) 0.0217(8) 0.0187(8) -0.0029(6) 0.0041(6) 0.0008(6)
C325 0.0256(8) 0.0210(8) 0.0224(8) -0.0005(7) 0.0040(7) 0.0015(6)
C326 0.0309(9) 0.0253(9) 0.0231(8) -0.0033(7) 0.0051(7) -0.0035(7)

loop_
_atom_type_symbol
_atom_type_description
_atom_type_scat_dispersion_real
_atom_type_scat_dispersion_imag
_atom_type_scat_source
C C 0.0033 0.0016 'International Tables Vol C Tables 4.2.6.8 and 6.1.1.4'
H H 0.0000 0.0000 'International Tables Vol C Tables 4.2.6.8 and 6.1.1.4'
N N 0.0061 0.0033 'International Tables Vol C Tables 4.2.6.8 and 6.1.1.4'
O O 0.0106 0.0060 'International Tables Vol C Tables 4.2.6.8 and 6.1.1.4'

loop_
_geom_angle_atom_site_label_1
_geom_angle_atom_site_label_2
_geom_angle_atom_site_label_3
_geom_angle_site_symmetry_1
_geom_angle_site_symmetry_3
_geom_angle
_geom_angle_publ_flag
C2 N1 C7A . . 110.54(13) ?
C2 N1 C1 . . 123.43(14) ?
C7A N1 C1 . . 125.77(14) ?
O2 C2 N1 . . 125.32(15) ?
O2 C2 C3 . . 127.69(15) ?
N1 C2 C3 . . 106.98(13) ?
C31 C3 C3A . . 137.95(15) ?
C31 C3 C2 . . 116.49(14) ?
C3A C3 C2 . . 105.55(13) ?
C4 C3A C7A . . 118.83(15) ?
C4 C3A C3 . . 134.48(15) ?
C7A C3A C3 . . 106.68(14) ?
C3A C4 C5 . . 118.79(16) ?
C3A C4 H4 . . 120.6 ?
C5 C4 H4 . . 120.6 ?
C6 C5 C4 . . 121.15(17) ?
C6 C5 H5 . . 119.4 ?
C4 C5 H5 . . 119.4 ?
C5 C6 C7 . . 121.19(16) ?
C5 C6 H6 . . 119.4 ?
C7 C6 H6 . . 119.4 ?
C7A C7 C6 . . 117.15(16) ?
C7A C7 H7 . . 121.4 ?
C6 C7 H7 . . 121.4 ?
C7 C7A N1 . . 126.96(15) ?
C7 C7A C3A . . 122.84(16) ?
N1 C7A C3A . . 110.20(14) ?
N1 C1 C11 . . 113.83(14) ?
N1 C1 H1A . . 108.8 ?
C11 C1 H1A . . 108.8 ?
N1 C1 H1B . . 108.8 ?
C11 C1 H1B . . 108.8 ?
H1A C1 H1B . . 107.7 ?
C12 C11 C16 . . 119.24(16) ?
C12 C11 C1 . . 122.82(15) ?
C16 C11 C1 . . 117.94(15) ?
C11 C12 C13 . . 120.28(17) ?
C11 C12 H12 . . 119.9 ?
C13 C12 H12 . . 119.9 ?
C14 C13 C12 . . 120.48(18) ?
C14 C13 H13 . . 119.8 ?
C12 C13 H13 . . 119.8 ?
C13 C14 C15 . . 119.36(18) ?
C13 C14 H14 . . 120.3 ?
C15 C14 H14 . . 120.3 ?
C16 C15 C14 . . 120.45(18) ?
C16 C15 H15 . . 119.8 ?
C14 C15 H15 . . 119.8 ?
C15 C16 C11 . . 120.18(17) ?
C15 C16 H16 . . 119.9 ?
C11 C16 H16 . . 119.9 ?
C3 C31 C32 . . 128.08(16) ?
C3 C31 H31 . . 116.0 ?
C32 C31 H31 . . 116.0 ?
O32 C32 C31 . . 122.46(15) ?
O32 C32 C324 . . 119.30(15) ?
C31 C32 C324 . . 118.23(14) ?
C326 N321 C322 . . 116.34(15) ?
N321 C322 C323 . . 123.99(16) ?
N321 C322 H322 . . 118.0 ?
C323 C322 H322 . . 118.0 ?
C322 C323 C324 . . 118.99(16) ?
C322 C323 H323 . . 120.5 ?
C324 C323 H323 . . 120.5 ?
C325 C324 C323 . . 117.66(15) ?
C325 C324 C32 . . 124.99(15) ?
C323 C324 C32 . . 117.35(15) ?
C324 C325 C326 . . 119.06(16) ?
C324 C325 H325 . . 120.5 ?
C326 C325 H325 . . 120.5 ?
N321 C326 C325 . . 123.96(17) ?
N321 C326 H326 . . 118.0 ?
C325 C326 H326 . . 118.0 ?

loop_
_geom_bond_atom_site_label_1
_geom_bond_atom_site_label_2
_geom_bond_site_symmetry_2
_geom_bond_distance
_geom_bond_publ_flag
N1 C2 . 1.366(2) ?
N1 C7A . 1.405(2) ?
N1 C1 . 1.451(2) ?
C2 O2 . 1.222(2) ?
C2 C3 . 1.517(2) ?
C3 C31 . 1.347(2) ?
C3 C3A . 1.463(2) ?
C3A C4 . 1.393(2) ?
C3A C7A . 1.412(2) ?
C4 C5 . 1.394(2) ?
C4 H4 . 0.9500 ?
C5 C6 . 1.386(3) ?
C5 H5 . 0.9500 ?
C6 C7 . 1.399(3) ?
C6 H6 . 0.9500 ?
C7 C7A . 1.377(2) ?
C7 H7 . 0.9500 ?
C1 C11 . 1.515(2) ?
C1 H1A . 0.9900 ?
C1 H1B . 0.9900 ?
C11 C12 . 1.386(2) ?
C11 C16 . 1.396(2) ?
C12 C13 . 1.391(3) ?
C12 H12 . 0.9500 ?
C13 C14 . 1.385(3) ?
C13 H13 . 0.9500 ?
C14 C15 . 1.388(3) ?
C14 H14 . 0.9500 ?
C15 C16 . 1.387(3) ?
C15 H15 . 0.9500 ?
C16 H16 . 0.9500 ?
C31 C32 . 1.473(2) ?
C31 H31 . 0.9500 ?
C32 O32 . 1.225(2) ?
C32 C324 . 1.506(2) ?
N321 C326 . 1.339(2) ?
N321 C322 . 1.344(2) ?
C322 C323 . 1.383(2) ?
C322 H322 . 0.9500 ?
C323 C324 . 1.398(2) ?
C323 H323 . 0.9500 ?
C324 C325 . 1.387(2) ?
C325 C326 . 1.390(2) ?
C325 H325 . 0.9500 ?
C326 H326 . 0.9500 ?

loop_
_geom_hbond_atom_site_label_D
_geom_hbond_atom_site_label_H
_geom_hbond_atom_site_label_A
_geom_hbond_site_symmetry_A
_geom_hbond_distance_DH
_geom_hbond_distance_HA
_geom_hbond_distance_DA
_geom_hbond_angle_DHA
_geom_hbond_publ_flag
C14 H14 O2 4_675 0.95 2.32 3.234(3) 161 no
C16 H16 O2 4_575 0.95 2.45 3.230(2) 140 no
C326 H326 O2 4_676 0.95 2.58 3.494(2) 162 no
C6 H6 Cg2 3_665 0.95 2.64 3.566(2) 165 no

loop_
_geom_torsion_atom_site_label_1
_geom_torsion_atom_site_label_2
_geom_torsion_atom_site_label_3
_geom_torsion_atom_site_label_4
_geom_torsion_site_symmetry_1
_geom_torsion_site_symmetry_2
_geom_torsion_site_symmetry_3
_geom_torsion_site_symmetry_4
_geom_torsion
_geom_torsion_publ_flag
C7A N1 C2 O2 . . . . 177.18(16) ?
C1 N1 C2 O2 . . . . 2.7(3) ?
C7A N1 C2 C3 . . . . -1.75(17) ?
C1 N1 C2 C3 . . . . -176.23(14) ?
O2 C2 C3 C31 . . . . 0.7(3) ?
N1 C2 C3 C31 . . . . 179.61(15) ?
O2 C2 C3 C3A . . . . -178.37(16) ?
N1 C2 C3 C3A . . . . 0.53(17) ?
C31 C3 C3A C4 . . . . 1.7(3) ?
C2 C3 C3A C4 . . . . -179.57(18) ?
C31 C3 C3A C7A . . . . -177.92(19) ?
C2 C3 C3A C7A . . . . 0.85(17) ?
C7A C3A C4 C5 . . . . 0.5(2) ?
C3 C3A C4 C5 . . . . -179.06(18) ?
C3A C4 C5 C6 . . . . 0.9(3) ?
C4 C5 C6 C7 . . . . -0.7(3) ?
C5 C6 C7 C7A . . . . -0.7(3) ?
C6 C7 C7A N1 . . . . -178.39(16) ?
C6 C7 C7A C3A . . . . 2.1(2) ?
C2 N1 C7A C7 . . . . -177.17(16) ?
C1 N1 C7A C7 . . . . -2.8(3) ?
C2 N1 C7A C3A . . . . 2.39(19) ?
C1 N1 C7A C3A . . . . 176.71(15) ?
C4 C3A C7A C7 . . . . -2.0(2) ?
C3 C3A C7A C7 . . . . 177.63(15) ?
C4 C3A C7A N1 . . . . 178.40(14) ?
C3 C3A C7A N1 . . . . -1.94(18) ?
C2 N1 C1 C11 . . . . 90.35(19) ?
C7A N1 C1 C11 . . . . -83.28(19) ?
N1 C1 C11 C12 . . . . -1.1(2) ?
N1 C1 C11 C16 . . . . 178.84(15) ?
C16 C11 C12 C13 . . . . -0.2(3) ?
C1 C11 C12 C13 . . . . 179.72(17) ?
C11 C12 C13 C14 . . . . 0.6(3) ?
C12 C13 C14 C15 . . . . -0.2(3) ?
C13 C14 C15 C16 . . . . -0.6(3) ?
C14 C15 C16 C11 . . . . 1.0(3) ?
C12 C11 C16 C15 . . . . -0.6(3) ?
C1 C11 C16 C15 . . . . 179.49(16) ?
C3A C3 C31 C32 . . . . 0.0(3) ?
C2 C3 C31 C32 . . . . -178.71(16) ?
C3 C31 C32 O32 . . . . -1.6(3) ?
C3 C31 C32 C324 . . . . 179.55(16) ?
C326 N321 C322 C323 . . . . -0.4(3) ?
N321 C322 C323 C324 . . . . -0.1(3) ?
C322 C323 C324 C325 . . . . 0.3(2) ?
C322 C323 C324 C32 . . . . -179.12(15) ?
O32 C32 C324 C325 . . . . 175.58(17) ?
C31 C32 C324 C325 . . . . -5.6(2) ?
O32 C32 C324 C323 . . . . -5.1(2) ?
C31 C32 C324 C323 . . . . 173.76(15) ?
C323 C324 C325 C326 . . . . 0.1(2) ?
C32 C324 C325 C326 . . . . 179.46(16) ?
C322 N321 C326 C325 . . . . 0.9(3) ?
C324 C325 C326 N321 . . . . -0.7(3) ?

_cod_database_fobs_code 2022155
